data_4321845
loop_
_publ_author_name
'Tianle Zhang'
'Marc Drouin'
'Pierre D. Harvey'

_publ_contact_author
;
Pierre D. Harvey
Department de chimie
Universite de Sherbrooke
2500 boul. Universite, Sherbrooke
Que., J1K 2R1
CANADA
;
_publ_contact_author_email pharvey@courrier.usherb.ca
_publ_contact_author_fax 819-821-8017
_publ_contact_author_phone 819-821-7092
_publ_section_title
;
 Preparation, Spectroscopic Characterization, and Theoretical Study of the
 [Pd4(dmb)4(PPh3)2]Cl2 Complex (dmb = 1,8-Diisocyano-p-menthane) and Its
 Organometallic Polymer {[Pd4(dmb)5](CH3CO2)2}n: The First Examples of
 58-Electron Linear Pd4 Clusters
;
_journal_name_full 'Inorganic Chemistry'
_journal_page_first 1305
_journal_page_last 1315
_journal_paper_doi 10.1021/ic9811594
_journal_volume 38
_journal_year 1999
_chemical_formula_sum 'C48 H44 Cl0.5 N12 Pd'
_chemical_formula_weight 913.08
_space_group_IT_number 2
_symmetry_cell_setting triclinic
_symmetry_space_group_name_Hall '-P 1'
_symmetry_space_group_name_H-M 'P -1'
_atom_sites_solution_hydrogens geom
_atom_sites_solution_primary direct
_atom_sites_solution_secondary difmap
_cell_angle_alpha 108.267(10)
_cell_angle_beta 104.834(10)
_cell_angle_gamma 101.221(10)
_cell_formula_units_Z 2
_cell_length_a 13.314(2)
_cell_length_b 13.490(2)
_cell_length_c 14.645(2)
_cell_measurement_temperature 293(2)
_cell_volume 2303.8(6)
_computing_structure_refinement 'SHELXL-97 (Sheldrick, 1997)'
_computing_structure_solution 'SHELXS-97 (Sheldrick, 1990)'
_diffrn_ambient_temperature 293(2)
_diffrn_measured_fraction_theta_full 1.000
_diffrn_measured_fraction_theta_max 1.000
_diffrn_radiation_monochromator graphite
_diffrn_radiation_source 'fine-focus sealed tube'
_diffrn_radiation_wavelength 1.54060
_diffrn_reflns_av_R_equivalents 0.0000
_diffrn_reflns_av_sigmaI/netI 0.0453
_diffrn_reflns_limit_h_max 15
_diffrn_reflns_limit_h_min -16
_diffrn_reflns_limit_k_max 16
_diffrn_reflns_limit_k_min 0
_diffrn_reflns_limit_l_max 16
_diffrn_reflns_limit_l_min -17
_diffrn_reflns_number 8739
_diffrn_reflns_theta_full 69.87
_diffrn_reflns_theta_max 69.87
_diffrn_reflns_theta_min 3.38
_exptl_absorpt_coefficient_mu 0.845
_exptl_crystal_density_diffrn 1.316
_exptl_crystal_density_method 'not measured'
_exptl_crystal_F_000 941
_refine_diff_density_max 1.626
_refine_diff_density_min -1.243
_refine_diff_density_rms 0.101
_refine_ls_extinction_coef 0.0028(4)
_refine_ls_extinction_expression Fc^*^=kFc[1+0.001xFc^2^\l^3^/sin(2\q)]^-1/4^
_refine_ls_extinction_method SHELXL
_refine_ls_goodness_of_fit_ref 1.002
_refine_ls_hydrogen_treatment mixed
_refine_ls_matrix_type full
_refine_ls_number_parameters 514
_refine_ls_number_reflns 8739
_refine_ls_number_restraints 84
_refine_ls_restrained_S_all 1.004
_refine_ls_R_factor_all 0.1192
_refine_ls_R_factor_gt 0.0739
_refine_ls_shift/su_max 0.011
_refine_ls_shift/su_mean 0.000
_refine_ls_structure_factor_coef Fsqd
_refine_ls_weighting_details 'calc w=1/[\s^2^(Fo^2^)+(0.1524P)^2^+0.0000P] where P=(Fo^2^+2Fc^2^)/3'
_refine_ls_weighting_scheme calc
_refine_ls_wR_factor_gt 0.1961
_refine_ls_wR_factor_ref 0.2241
_reflns_number_gt 5313
_reflns_number_total 8739
_reflns_threshold_expression >2sigma(I)
_cod_data_source_file ic9811594_2.cif
_cod_data_source_block 3
_cod_original_formula_sum 'C48 H44 Cl0.50 N12 Pd'
_cod_database_code 4321845

loop_
_symmetry_equiv_pos_as_xyz
'x, y, z'
'-x, -y, -z'

loop_
_atom_site_label
_atom_site_type_symbol
_atom_site_fract_x
_atom_site_fract_y
_atom_site_fract_z
_atom_site_U_iso_or_equiv
_atom_site_adp_type
_atom_site_occupancy
_atom_site_symmetry_multiplicity
_atom_site_calc_flag
_atom_site_refinement_flags
_atom_site_disorder_assembly
_atom_site_disorder_group
Pd Pd 0.05558(4) 0.35597(3) 0.35996(3) 0.0744(2) Uani 1 1 d . . .
Cl Cl 0.0000 0.5000 0.5000 0.1297(11) Uani 1 2 d S . .
N1 N 0.0684(5) 0.5669(5) 0.8005(4) 0.0873(15) Uani 1 1 d . . .
N2 N 0.1589(5) 0.2943(4) 0.5420(4) 0.0856(15) Uani 1 1 d . . .
N3 N 0.1646(6) 0.8028(5) 0.6750(4) 0.0832(15) Uani 1 1 d . . .
N4 N 0.2580(5) 0.5463(5) 0.4078(4) 0.0875(15) Uani 1 1 d . . .
N5 N 0.4560(7) -0.1683(6) 0.2277(6) 0.126(3) Uani 1 1 d . . .
N6 N 0.3778(8) 0.0343(7) 0.4776(6) 0.137(3) Uani 1 1 d . . .
N7 N 0.2147(7) 0.1849(6) -0.1220(5) 0.115(2) Uani 1 1 d . . .
N8 N 0.1514(7) 0.3847(6) 0.1335(6) 0.117(2) Uani 1 1 d . . .
N9 N 0.1442(6) 0.7877(6) 1.1776(6) 0.120(2) Uani 1 1 d . . .
N10 N 0.0311(7) 1.0503(6) 1.3395(5) 0.112(2) Uani 1 1 d . . .
N11 N 0.4762(8) 0.8386(6) 0.9902(6) 0.127(3) Uani 1 1 d . . .
N12 N 0.5329(7) 0.6079(6) 0.7335(6) 0.116(2) Uani 1 1 d . . .
C1 C 0.0209(6) 0.6002(5) 0.7478(5) 0.0827(17) Uani 1 1 d . . .
C2 C 0.1312(13) 0.5240(11) 0.8689(13) 0.1022(10) Uani 0.644(5) 1 d PD A 1
C3 C 0.2437(10) 0.5370(9) 0.8566(8) 0.1022(10) Uani 0.644(5) 1 d PD A 1
H3A H 0.2765 0.6129 0.8689 0.123 Uiso 0.64 1 calc P A 1
H3B H 0.2902 0.5187 0.9076 0.123 Uiso 0.64 1 calc P A 1
C4 C 0.2379(14) 0.4642(10) 0.7497(14) 0.1022(10) Uani 0.644(5) 1 d PD A 1
H4A H 0.3107 0.4737 0.7460 0.123 Uiso 0.64 1 calc P A 1
H4B H 0.1956 0.4852 0.6985 0.123 Uiso 0.64 1 calc P A 1
C5 C 0.1841(9) 0.3425(8) 0.7284(8) 0.1022(10) Uani 0.644(5) 1 d PD A 1
H5 H 0.2237 0.3274 0.7864 0.123 Uiso 0.64 1 calc P A 1
C6 C 0.0673(10) 0.3323(11) 0.7302(9) 0.1022(10) Uani 0.644(5) 1 d PD A 1
H6A H 0.0276 0.3534 0.6776 0.123 Uiso 0.64 1 calc P A 1
H6B H 0.0302 0.2566 0.7150 0.123 Uiso 0.64 1 calc P A 1
C7 C 0.0671(10) 0.4049(9) 0.8348(8) 0.1022(10) Uani 0.644(5) 1 d PD A 1
H7A H -0.0076 0.4003 0.8312 0.123 Uiso 0.64 1 calc P A 1
H7B H 0.0977 0.3771 0.8856 0.123 Uiso 0.64 1 calc P A 1
C8 C 0.1923(12) 0.2628(10) 0.6328(13) 0.1022(10) Uani 0.644(5) 1 d PD A 1
C9 C 0.1257(6) 0.3123(5) 0.4719(5) 0.0800(17) Uani 1 1 d . A .
C10 C 0.1439(11) 0.5938(9) 0.9809(8) 0.1022(10) Uani 0.644(5) 1 d PD A 1
H10A H 0.1856 0.6680 0.9989 0.153 Uiso 0.64 1 calc P A 1
H10B H 0.1807 0.5643 1.0265 0.153 Uiso 0.64 1 calc P A 1
H10C H 0.0732 0.5923 0.9861 0.153 Uiso 0.64 1 calc P A 1
C11 C 0.3119(10) 0.2633(10) 0.6455(9) 0.1022(10) Uani 0.644(5) 1 d PD A 1
H11A H 0.3140 0.2110 0.5845 0.153 Uiso 0.64 1 calc P A 1
H11B H 0.3407 0.2442 0.7027 0.153 Uiso 0.64 1 calc P A 1
H11C H 0.3550 0.3349 0.6573 0.153 Uiso 0.64 1 calc P A 1
C12 C 0.1220(11) 0.1456(9) 0.6000(9) 0.1022(10) Uani 0.644(5) 1 d PD A 1
H12A H 0.1303 0.0998 0.5390 0.153 Uiso 0.64 1 calc P A 1
H12B H 0.0471 0.1435 0.5868 0.153 Uiso 0.64 1 calc P A 1
H12C H 0.1445 0.1195 0.6535 0.153 Uiso 0.64 1 calc P A 1
C13 C 0.0827(6) 0.7518(5) 0.6672(5) 0.0784(17) Uani 1 1 d . . .
C14 C 0.2668(18) 0.8731(14) 0.6851(10) 0.0966(9) Uani 0.602(5) 1 d PD B 1
C20 C 0.3491(15) 0.6486(16) 0.4382(9) 0.0966(9) Uani 0.602(5) 1 d PD B 1
C15 C 0.2507(11) 0.8869(9) 0.5830(8) 0.0966(9) Uani 0.602(5) 1 d PD B 1
H15A H 0.3120 0.9449 0.5907 0.116 Uiso 0.60 1 calc P B 1
H15B H 0.1855 0.9089 0.5651 0.116 Uiso 0.60 1 calc P B 1
C16 C 0.2402(15) 0.7817(15) 0.4956(9) 0.0966(9) Uani 0.602(5) 1 d PD B 1
H16A H 0.1741 0.7257 0.4819 0.116 Uiso 0.60 1 calc P B 1
H16B H 0.2352 0.7961 0.4339 0.116 Uiso 0.60 1 calc P B 1
C17 C 0.3387(10) 0.7410(9) 0.5241(8) 0.0966(9) Uani 0.602(5) 1 d PD B 1
H17 H 0.4035 0.8033 0.5463 0.116 Uiso 0.60 1 calc P B 1
C18 C 0.3400(13) 0.7122(10) 0.6186(9) 0.0966(9) Uani 0.602(5) 1 d PD B 1
H18A H 0.3995 0.6824 0.6363 0.116 Uiso 0.60 1 calc P B 1
H18B H 0.2722 0.6577 0.6037 0.116 Uiso 0.60 1 calc P B 1
C19 C 0.3545(10) 0.8187(9) 0.7090(8) 0.0966(9) Uani 0.602(5) 1 d PD B 1
H19A H 0.3534 0.8013 0.7683 0.116 Uiso 0.60 1 calc P B 1
H19B H 0.4251 0.8700 0.7264 0.116 Uiso 0.60 1 calc P B 1
C21 C 0.1899(6) 0.4711(5) 0.3875(5) 0.0794(16) Uani 1 1 d . B .
C22 C 0.2883(11) 0.9846(9) 0.7712(9) 0.0966(9) Uani 0.602(5) 1 d PD B 1
H22A H 0.2309 1.0155 0.7525 0.145 Uiso 0.60 1 calc P B 1
H22B H 0.3566 1.0333 0.7809 0.145 Uiso 0.60 1 calc P B 1
H22C H 0.2908 0.9742 0.8335 0.145 Uiso 0.60 1 calc P B 1
C23 C 0.3353(11) 0.6688(10) 0.3387(9) 0.0966(9) Uani 0.602(5) 1 d PD B 1
H23A H 0.3420 0.6075 0.2879 0.145 Uiso 0.60 1 calc P B 1
H23B H 0.3906 0.7338 0.3514 0.145 Uiso 0.60 1 calc P B 1
H23C H 0.2648 0.6777 0.3145 0.145 Uiso 0.60 1 calc P B 1
C24 C 0.4565(10) 0.6226(10) 0.4718(10) 0.0966(9) Uani 0.602(5) 1 d PD B 1
H24A H 0.4607 0.5649 0.4157 0.145 Uiso 0.60 1 calc P B 1
H24B H 0.4595 0.5997 0.5280 0.145 Uiso 0.60 1 calc P B 1
H24C H 0.5166 0.6867 0.4927 0.145 Uiso 0.60 1 calc P B 1
C25 C 0.3340(5) 0.0430(5) 0.2363(5) 0.0750(15) Uani 1 1 d . . .
C26 C 0.2919(6) 0.1300(5) 0.2754(5) 0.0790(16) Uani 1 1 d . . .
H26 H 0.2903 0.1484 0.3416 0.095 Uiso 1 1 calc . . .
C27 C 0.2541(6) 0.1872(5) 0.2203(5) 0.0794(16) Uani 1 1 d . . .
H27 H 0.2284 0.2443 0.2495 0.095 Uiso 1 1 calc . . .
C28 C 0.2534(5) 0.1605(5) 0.1180(5) 0.0764(16) Uani 1 1 d . . .
C29 C 0.2961(6) 0.0723(5) 0.0778(5) 0.0814(17) Uani 1 1 d . . .
H29 H 0.2969 0.0534 0.0112 0.098 Uiso 1 1 calc . . .
C30 C 0.3350(6) 0.0166(5) 0.1332(5) 0.0854(18) Uani 1 1 d . . .
H30 H 0.3626 -0.0392 0.1049 0.103 Uiso 1 1 calc . . .
C31 C 0.3741(6) -0.0139(5) 0.2937(5) 0.0845(17) Uani 1 1 d . . .
C32 C 0.4190(7) -0.0998(6) 0.2563(6) 0.096(2) Uani 1 1 d . . .
C33 C 0.3762(7) 0.0117(6) 0.3948(7) 0.096(2) Uani 1 1 d . . .
C34 C 0.2179(5) 0.2207(5) 0.0606(5) 0.0797(16) Uani 1 1 d . . .
C35 C 0.1805(6) 0.3120(6) 0.1023(5) 0.091(2) Uani 1 1 d . . .
C36 C 0.2173(6) 0.1991(6) -0.0407(6) 0.090(2) Uani 1 1 d . . .
C37 C 0.0307(6) 0.9700(5) 1.0862(5) 0.0820(17) Uani 1 1 d . . .
C38 C 0.0431(6) 0.9139(5) 0.9938(5) 0.0850(18) Uani 1 1 d . . .
H38 H 0.0718 0.8555 0.9886 0.102 Uiso 1 1 calc . . .
C39 C 0.0149(6) 0.9415(5) 0.9118(5) 0.0832(17) Uani 1 1 d . . .
H39 H 0.0254 0.9021 0.8522 0.100 Uiso 1 1 calc . . .
C40 C 0.0597(6) 0.9419(5) 1.1716(5) 0.0822(17) Uani 1 1 d . . .
C41 C 0.1051(6) 0.8560(6) 1.1724(6) 0.093(2) Uani 1 1 d . . .
C42 C 0.0441(6) 1.0017(6) 1.2651(6) 0.093(2) Uani 1 1 d . . .
C43 C 0.5105(6) 0.5803(6) 0.9567(5) 0.0851(18) Uani 1 1 d . . .
C44 C 0.5203(6) 0.4749(6) 0.9086(5) 0.0859(18) Uani 1 1 d . . .
H44 H 0.5350 0.4583 0.8477 0.103 Uiso 1 1 calc . . .
C45 C 0.4913(6) 0.6020(6) 1.0497(5) 0.0847(18) Uani 1 1 d . . .
H45 H 0.4864 0.6708 1.0840 0.102 Uiso 1 1 calc . . .
C46 C 0.5134(6) 0.6577(6) 0.9100(5) 0.0903(19) Uani 1 1 d . . .
C47 C 0.5238(6) 0.6319(6) 0.8127(7) 0.095(2) Uani 1 1 d . . .
C48 C 0.4942(7) 0.7582(7) 0.9532(6) 0.102(2) Uani 1 1 d . . .

loop_
_atom_site_aniso_label
_atom_site_aniso_U_11
_atom_site_aniso_U_22
_atom_site_aniso_U_33
_atom_site_aniso_U_23
_atom_site_aniso_U_13
_atom_site_aniso_U_12
Pd 0.0939(4) 0.0605(3) 0.0738(3) 0.02750(19) 0.0245(2) 0.0363(2)
Cl 0.170(3) 0.108(2) 0.117(2) 0.0175(17) 0.066(2) 0.074(2)
N1 0.096(4) 0.089(4) 0.087(3) 0.041(3) 0.027(3) 0.042(3)
N2 0.100(4) 0.065(3) 0.083(3) 0.026(3) 0.016(3) 0.033(3)
N3 0.096(4) 0.067(3) 0.080(3) 0.024(3) 0.018(3) 0.033(3)
N4 0.114(5) 0.069(3) 0.088(4) 0.033(3) 0.035(3) 0.040(3)
N5 0.163(7) 0.119(6) 0.130(6) 0.060(5) 0.061(5) 0.085(6)
N6 0.200(9) 0.143(7) 0.109(5) 0.072(5) 0.058(6) 0.093(6)
N7 0.155(7) 0.116(5) 0.090(4) 0.054(4) 0.033(4) 0.059(5)
N8 0.155(7) 0.106(5) 0.119(5) 0.052(4) 0.052(5) 0.076(5)
N9 0.128(6) 0.097(4) 0.142(6) 0.065(4) 0.028(5) 0.041(4)
N10 0.141(6) 0.101(5) 0.089(4) 0.030(4) 0.039(4) 0.038(4)
N11 0.169(8) 0.089(5) 0.130(6) 0.050(4) 0.044(5) 0.046(5)
N12 0.140(6) 0.108(5) 0.094(5) 0.042(4) 0.028(4) 0.035(4)
C1 0.103(5) 0.074(4) 0.077(4) 0.033(3) 0.026(3) 0.039(4)
C2 0.117(2) 0.0972(19) 0.0894(18) 0.0398(15) 0.0176(17) 0.0432(18)
C3 0.117(2) 0.0972(19) 0.0894(18) 0.0398(15) 0.0176(17) 0.0432(18)
C4 0.117(2) 0.0972(19) 0.0894(18) 0.0398(15) 0.0176(17) 0.0432(18)
C5 0.117(2) 0.0972(19) 0.0894(18) 0.0398(15) 0.0176(17) 0.0432(18)
C6 0.117(2) 0.0972(19) 0.0894(18) 0.0398(15) 0.0176(17) 0.0432(18)
C7 0.117(2) 0.0972(19) 0.0894(18) 0.0398(15) 0.0176(17) 0.0432(18)
C8 0.117(2) 0.0972(19) 0.0894(18) 0.0398(15) 0.0176(17) 0.0432(18)
C9 0.099(5) 0.064(3) 0.077(4) 0.029(3) 0.020(3) 0.036(3)
C10 0.117(2) 0.0972(19) 0.0894(18) 0.0398(15) 0.0176(17) 0.0432(18)
C11 0.117(2) 0.0972(19) 0.0894(18) 0.0398(15) 0.0176(17) 0.0432(18)
C12 0.117(2) 0.0972(19) 0.0894(18) 0.0398(15) 0.0176(17) 0.0432(18)
C13 0.091(5) 0.061(3) 0.073(4) 0.021(3) 0.012(3) 0.030(3)
C14 0.105(2) 0.0828(18) 0.1001(19) 0.0329(15) 0.0314(17) 0.0332(17)
C20 0.105(2) 0.0828(18) 0.1001(19) 0.0329(15) 0.0314(17) 0.0332(17)
C15 0.105(2) 0.0828(18) 0.1001(19) 0.0329(15) 0.0314(17) 0.0332(17)
C16 0.105(2) 0.0828(18) 0.1001(19) 0.0329(15) 0.0314(17) 0.0332(17)
C17 0.105(2) 0.0828(18) 0.1001(19) 0.0329(15) 0.0314(17) 0.0332(17)
C18 0.105(2) 0.0828(18) 0.1001(19) 0.0329(15) 0.0314(17) 0.0332(17)
C19 0.105(2) 0.0828(18) 0.1001(19) 0.0329(15) 0.0314(17) 0.0332(17)
C21 0.097(5) 0.061(3) 0.090(4) 0.035(3) 0.034(4) 0.033(3)
C22 0.105(2) 0.0828(18) 0.1001(19) 0.0329(15) 0.0314(17) 0.0332(17)
C23 0.105(2) 0.0828(18) 0.1001(19) 0.0329(15) 0.0314(17) 0.0332(17)
C24 0.105(2) 0.0828(18) 0.1001(19) 0.0329(15) 0.0314(17) 0.0332(17)
C25 0.078(4) 0.071(3) 0.072(3) 0.031(3) 0.016(3) 0.021(3)
C26 0.093(4) 0.074(4) 0.066(3) 0.024(3) 0.021(3) 0.029(3)
C27 0.093(4) 0.069(3) 0.072(3) 0.026(3) 0.019(3) 0.030(3)
C28 0.077(4) 0.075(4) 0.074(3) 0.032(3) 0.013(3) 0.027(3)
C29 0.094(5) 0.073(4) 0.072(3) 0.025(3) 0.018(3) 0.030(3)
C30 0.099(5) 0.078(4) 0.081(4) 0.032(3) 0.021(3) 0.042(4)
C31 0.095(5) 0.079(4) 0.083(4) 0.036(3) 0.022(3) 0.035(3)
C32 0.115(6) 0.086(4) 0.092(5) 0.041(4) 0.024(4) 0.048(4)
C33 0.114(6) 0.085(4) 0.095(5) 0.047(4) 0.022(4) 0.040(4)
C34 0.085(4) 0.075(4) 0.078(4) 0.038(3) 0.016(3) 0.023(3)
C35 0.108(5) 0.093(5) 0.083(4) 0.044(4) 0.023(4) 0.049(4)
C36 0.106(5) 0.078(4) 0.084(4) 0.039(3) 0.014(4) 0.037(4)
C37 0.088(4) 0.066(3) 0.074(4) 0.022(3) 0.006(3) 0.024(3)
C38 0.088(4) 0.066(3) 0.092(4) 0.026(3) 0.016(3) 0.030(3)
C39 0.092(5) 0.071(4) 0.080(4) 0.026(3) 0.020(3) 0.030(3)
C40 0.088(4) 0.070(3) 0.078(4) 0.026(3) 0.017(3) 0.021(3)
C41 0.099(5) 0.073(4) 0.101(5) 0.038(4) 0.019(4) 0.024(4)
C42 0.100(5) 0.086(4) 0.092(5) 0.046(4) 0.017(4) 0.029(4)
C43 0.085(4) 0.075(4) 0.080(4) 0.027(3) 0.005(3) 0.024(3)
C44 0.091(5) 0.089(4) 0.071(4) 0.030(3) 0.013(3) 0.031(4)
C45 0.092(5) 0.080(4) 0.075(4) 0.025(3) 0.016(3) 0.036(3)
C46 0.095(5) 0.080(4) 0.080(4) 0.026(3) 0.013(4) 0.022(4)
C47 0.092(5) 0.086(5) 0.100(5) 0.043(4) 0.013(4) 0.024(4)
C48 0.120(6) 0.083(5) 0.094(5) 0.038(4) 0.020(4) 0.029(4)

loop_
_atom_type_symbol
_atom_type_description
_atom_type_scat_dispersion_real
_atom_type_scat_dispersion_imag
_atom_type_scat_source
C C 0.0181 0.0091 'International Tables Vol C Tables 4.2.6.8 and 6.1.1.4'
H H 0.0000 0.0000 'International Tables Vol C Tables 4.2.6.8 and 6.1.1.4'
Pd Pd 0.1215 3.9337 'International Tables Vol C Tables 4.2.6.8 and 6.1.1.4'
N N 0.0311 0.0180 'International Tables Vol C Tables 4.2.6.8 and 6.1.1.4'
Cl Cl 0.3639 0.7018 'International Tables Vol C Tables 4.2.6.8 and 6.1.1.4'

loop_
_geom_angle_atom_site_label_1
_geom_angle_atom_site_label_2
_geom_angle_atom_site_label_3
_geom_angle
_geom_angle_site_symmetry_1
_geom_angle_site_symmetry_3
_geom_angle_publ_flag
C1 Pd C13 88.9(3) 2_566 2_566 ?
C1 Pd C21 88.8(3) 2_566 . ?
C13 Pd C21 176.5(2) 2_566 . ?
C1 Pd C9 176.7(3) 2_566 . ?
C13 Pd C9 88.8(3) 2_566 . ?
C21 Pd C9 93.4(3) . . ?
C1 N1 C2 179.4(9) . . ?
C9 N2 C8 174.4(8) . . ?
C13 N3 C14 176.8(8) . . ?
C21 N4 C20 178.3(8) . . ?
N1 C1 Pd 171.4(6) . 2_566 ?
N1 C2 C7 106.1(11) . . ?
N1 C2 C3 107.4(12) . . ?
C7 C2 C3 112.3(11) . . ?
N1 C2 C10 108.1(11) . . ?
C7 C2 C10 112.7(12) . . ?
C3 C2 C10 109.9(11) . . ?
C4 C3 C2 112.6(10) . . ?
C4 C3 H3A 109.1 . . ?
C2 C3 H3A 109.1 . . ?
C4 C3 H3B 109.1 . . ?
C2 C3 H3B 109.1 . . ?
H3A C3 H3B 107.8 . . ?
C3 C4 C5 109.6(11) . . ?
C3 C4 H4A 109.7 . . ?
C5 C4 H4A 109.7 . . ?
C3 C4 H4B 109.7 . . ?
C5 C4 H4B 109.7 . . ?
H4A C4 H4B 108.2 . . ?
C8 C5 C4 113.4(9) . . ?
C8 C5 C6 115.0(9) . . ?
C4 C5 C6 106.9(9) . . ?
C8 C5 H5 107.0 . . ?
C4 C5 H5 107.0 . . ?
C6 C5 H5 107.0 . . ?
C7 C6 C5 111.6(9) . . ?
C7 C6 H6A 109.3 . . ?
C5 C6 H6A 109.3 . . ?
C7 C6 H6B 109.3 . . ?
C5 C6 H6B 109.3 . . ?
H6A C6 H6B 108.0 . . ?
C2 C7 C6 113.1(10) . . ?
C2 C7 H7A 109.0 . . ?
C6 C7 H7A 109.0 . . ?
C2 C7 H7B 109.0 . . ?
C6 C7 H7B 109.0 . . ?
H7A C7 H7B 107.8 . . ?
C5 C8 C12 113.7(11) . . ?
C5 C8 N2 112.4(11) . . ?
C12 C8 N2 106.3(11) . . ?
C5 C8 C11 111.6(11) . . ?
C12 C8 C11 108.8(11) . . ?
N2 C8 C11 103.4(10) . . ?
N2 C9 Pd 171.7(6) . . ?
C2 C10 H10A 109.5 . . ?
C2 C10 H10B 109.5 . . ?
H10A C10 H10B 109.5 . . ?
C2 C10 H10C 109.5 . . ?
H10A C10 H10C 109.5 . . ?
H10B C10 H10C 109.5 . . ?
C8 C11 H11A 109.5 . . ?
C8 C11 H11B 109.5 . . ?
H11A C11 H11B 109.5 . . ?
C8 C11 H11C 109.5 . . ?
H11A C11 H11C 109.5 . . ?
H11B C11 H11C 109.5 . . ?
C8 C12 H12A 109.5 . . ?
C8 C12 H12B 109.5 . . ?
H12A C12 H12B 109.5 . . ?
C8 C12 H12C 109.5 . . ?
H12A C12 H12C 109.5 . . ?
H12B C12 H12C 109.5 . . ?
N3 C13 Pd 171.4(6) . 2_566 ?
N3 C14 C19 108.3(12) . . ?
N3 C14 C15 106.3(12) . . ?
C19 C14 C15 112.3(12) . . ?
N3 C14 C22 107.1(11) . . ?
C19 C14 C22 112.7(12) . . ?
C15 C14 C22 109.8(11) . . ?
N4 C20 C17 109.4(12) . . ?
N4 C20 C24 107.3(12) . . ?
C17 C20 C24 111.8(11) . . ?
N4 C20 C23 103.9(11) . . ?
C17 C20 C23 113.8(11) . . ?
C24 C20 C23 110.1(12) . . ?
C14 C15 C16 112.8(10) . . ?
C14 C15 H15A 109.0 . . ?
C16 C15 H15A 109.0 . . ?
C14 C15 H15B 109.0 . . ?
C16 C15 H15B 109.0 . . ?
H15A C15 H15B 107.8 . . ?
C17 C16 C15 110.4(10) . . ?
C17 C16 H16A 109.6 . . ?
C15 C16 H16A 109.6 . . ?
C17 C16 H16B 109.6 . . ?
C15 C16 H16B 109.6 . . ?
H16A C16 H16B 108.1 . . ?
C20 C17 C16 116.1(9) . . ?
C20 C17 C18 112.3(9) . . ?
C16 C17 C18 108.2(10) . . ?
C20 C17 H17 106.6 . . ?
C16 C17 H17 106.6 . . ?
C18 C17 H17 106.6 . . ?
C17 C18 C19 108.2(9) . . ?
C17 C18 H18A 110.1 . . ?
C19 C18 H18A 110.1 . . ?
C17 C18 H18B 110.1 . . ?
C19 C18 H18B 110.1 . . ?
H18A C18 H18B 108.4 . . ?
C14 C19 C18 113.1(10) . . ?
C14 C19 H19A 109.0 . . ?
C18 C19 H19A 108.9 . . ?
C14 C19 H19B 108.9 . . ?
C18 C19 H19B 108.9 . . ?
H19A C19 H19B 107.8 . . ?
N4 C21 Pd 170.0(6) . . ?
C14 C22 H22A 109.5 . . ?
C14 C22 H22B 109.5 . . ?
H22A C22 H22B 109.5 . . ?
C14 C22 H22C 109.5 . . ?
H22A C22 H22C 109.5 . . ?
H22B C22 H22C 109.5 . . ?
C20 C23 H23A 109.5 . . ?
C20 C23 H23B 109.5 . . ?
H23A C23 H23B 109.5 . . ?
C20 C23 H23C 109.5 . . ?
H23A C23 H23C 109.5 . . ?
H23B C23 H23C 109.5 . . ?
C20 C24 H24A 109.5 . . ?
C20 C24 H24B 109.5 . . ?
H24A C24 H24B 109.5 . . ?
C20 C24 H24C 109.5 . . ?
H24A C24 H24C 109.5 . . ?
H24B C24 H24C 109.5 . . ?
C31 C25 C26 122.4(6) . . ?
C31 C25 C30 120.6(6) . . ?
C26 C25 C30 117.0(6) . . ?
C27 C26 C25 122.8(6) . . ?
C27 C26 H26 118.6 . . ?
C25 C26 H26 118.6 . . ?
C26 C27 C28 120.5(6) . . ?
C26 C27 H27 119.8 . . ?
C28 C27 H27 119.8 . . ?
C34 C28 C27 121.5(6) . . ?
C34 C28 C29 121.3(6) . . ?
C27 C28 C29 117.1(5) . . ?
C30 C29 C28 122.3(6) . . ?
C30 C29 H29 118.9 . . ?
C28 C29 H29 118.9 . . ?
C29 C30 C25 120.4(6) . . ?
C29 C30 H30 119.8 . . ?
C25 C30 H30 119.8 . . ?
C25 C31 C33 121.7(6) . . ?
C25 C31 C32 123.1(7) . . ?
C33 C31 C32 115.2(6) . . ?
N5 C32 C31 179.0(9) . . ?
N6 C33 C31 178.9(8) . . ?
C28 C34 C36 123.9(6) . . ?
C28 C34 C35 121.5(6) . . ?
C36 C34 C35 114.6(6) . . ?
N8 C35 C34 178.6(8) . . ?
N7 C36 C34 177.2(8) . . ?
C38 C37 C40 122.6(6) . . ?
C38 C37 C39 115.8(6) . 2_577 ?
C40 C37 C39 121.7(6) . 2_577 ?
C39 C38 C37 122.2(6) . . ?
C39 C38 H38 118.9 . . ?
C37 C38 H38 118.9 . . ?
C38 C39 C37 122.0(6) . 2_577 ?
C38 C39 H39 119.0 . . ?
C37 C39 H39 119.0 2_577 . ?
C37 C40 C41 123.2(7) . . ?
C37 C40 C42 120.5(6) . . ?
C41 C40 C42 116.4(6) . . ?
N9 C41 C40 177.0(9) . . ?
N10 C42 C40 179.3(8) . . ?
C45 C43 C46 121.2(6) . . ?
C45 C43 C44 117.0(6) . . ?
C46 C43 C44 121.7(7) . . ?
C45 C44 C43 121.2(7) 2_667 . ?
C45 C44 H44 119.4 2_667 . ?
C43 C44 H44 119.4 . . ?
C44 C45 C43 121.8(6) 2_667 . ?
C44 C45 H45 119.1 2_667 . ?
C43 C45 H45 119.1 . . ?
C47 C46 C48 117.1(7) . . ?
C47 C46 C43 120.9(7) . . ?
C48 C46 C43 121.7(7) . . ?
N12 C47 C46 177.8(9) . . ?
N11 C48 C46 177.5(10) . . ?

loop_
_geom_bond_atom_site_label_1
_geom_bond_atom_site_label_2
_geom_bond_distance
_geom_bond_site_symmetry_2
_geom_bond_publ_flag
Pd C1 1.968(7) 2_566 ?
Pd C13 1.970(8) 2_566 ?
Pd C21 1.982(8) . ?
Pd C9 1.985(6) . ?
N1 C1 1.130(8) . ?
N1 C2 1.47(2) . ?
N2 C9 1.129(8) . ?
N2 C8 1.51(2) . ?
N3 C13 1.128(9) . ?
N3 C14 1.44(3) . ?
N4 C21 1.121(9) . ?
N4 C20 1.50(2) . ?
N5 C32 1.146(9) . ?
N6 C33 1.148(10) . ?
N7 C36 1.135(9) . ?
N8 C35 1.131(9) . ?
N9 C41 1.155(9) . ?
N10 C42 1.157(10) . ?
N11 C48 1.152(10) . ?
N12 C47 1.148(10) . ?
C1 Pd 1.968(7) 2_566 ?
C2 C7 1.518(14) . ?
C2 C3 1.538(15) . ?
C2 C10 1.559(13) . ?
C3 C4 1.538(14) . ?
C3 H3A 0.9700 . ?
C3 H3B 0.9700 . ?
C4 C5 1.553(13) . ?
C4 H4A 0.9700 . ?
C4 H4B 0.9699 . ?
C5 C8 1.519(13) . ?
C5 C6 1.543(13) . ?
C5 H5 0.9800 . ?
C6 C7 1.539(12) . ?
C6 H6A 0.9701 . ?
C6 H6B 0.9699 . ?
C7 H7A 0.9700 . ?
C7 H7B 0.9700 . ?
C8 C12 1.525(14) . ?
C8 C11 1.554(15) . ?
C10 H10A 0.9600 . ?
C10 H10B 0.9600 . ?
C10 H10C 0.9600 . ?
C11 H11A 0.9600 . ?
C11 H11B 0.9600 . ?
C11 H11C 0.9600 . ?
C12 H12A 0.9600 . ?
C12 H12B 0.9600 . ?
C12 H12C 0.9600 . ?
C13 Pd 1.970(8) 2_566 ?
C14 C19 1.519(15) . ?
C14 C15 1.531(14) . ?
C14 C22 1.547(14) . ?
C20 C17 1.526(13) . ?
C20 C24 1.535(14) . ?
C20 C23 1.538(14) . ?
C15 C16 1.538(13) . ?
C15 H15A 0.9700 . ?
C15 H15B 0.9700 . ?
C16 C17 1.530(13) . ?
C16 H16A 0.9700 . ?
C16 H16B 0.9700 . ?
C17 C18 1.547(13) . ?
C17 H17 0.9800 . ?
C18 C19 1.558(13) . ?
C18 H18A 0.9700 . ?
C18 H18B 0.9700 . ?
C19 H19A 0.9700 . ?
C19 H19B 0.9700 . ?
C22 H22A 0.9600 . ?
C22 H22B 0.9600 . ?
C22 H22C 0.9600 . ?
C23 H23A 0.9600 . ?
C23 H23B 0.9600 . ?
C23 H23C 0.9600 . ?
C24 H24A 0.9600 . ?
C24 H24B 0.9600 . ?
C24 H24C 0.9600 . ?
C25 C31 1.384(9) . ?
C25 C26 1.420(9) . ?
C25 C30 1.442(9) . ?
C26 C27 1.355(8) . ?
C26 H26 0.9300 . ?
C27 C28 1.423(9) . ?
C27 H27 0.9300 . ?
C28 C34 1.401(8) . ?
C28 C29 1.443(9) . ?
C29 C30 1.346(9) . ?
C29 H29 0.9300 . ?
C30 H30 0.9300 . ?
C31 C33 1.403(11) . ?
C31 C32 1.428(10) . ?
C34 C36 1.418(10) . ?
C34 C35 1.434(10) . ?
C37 C38 1.397(10) . ?
C37 C40 1.402(9) . ?
C37 C39 1.436(9) 2_577 ?
C38 C39 1.353(9) . ?
C38 H38 0.9300 . ?
C39 C37 1.436(9) 2_577 ?
C39 H39 0.9300 . ?
C40 C41 1.409(9) . ?
C40 C42 1.445(11) . ?
C43 C45 1.401(10) . ?
C43 C46 1.416(10) . ?
C43 C44 1.424(10) . ?
C44 C45 1.362(10) 2_667 ?
C44 H44 0.9300 . ?
C45 C44 1.362(10) 2_667 ?
C45 H45 0.9300 . ?
C46 C47 1.407(12) . ?
C46 C48 1.409(11) . ?

loop_
_geom_torsion_atom_site_label_1
_geom_torsion_atom_site_label_2
_geom_torsion_atom_site_label_3
_geom_torsion_atom_site_label_4
_geom_torsion
_geom_torsion_site_symmetry_1
_geom_torsion_site_symmetry_2
_geom_torsion_site_symmetry_3
_geom_torsion_site_symmetry_4
_geom_torsion_publ_flag
C2 N1 C1 Pd 63(87) . . . 2_566 ?
C1 N1 C2 C7 -133(85) . . . . ?
C1 N1 C2 C3 -12(86) . . . . ?
C1 N1 C2 C10 106(85) . . . . ?
N1 C2 C3 C4 -66.5(13) . . . . ?
C7 C2 C3 C4 49.8(18) . . . . ?
C10 C2 C3 C4 176.1(13) . . . . ?
C2 C3 C4 C5 -58.0(17) . . . . ?
C3 C4 C5 C8 -170.1(12) . . . . ?
C3 C4 C5 C6 62.1(15) . . . . ?
C8 C5 C6 C7 172.5(11) . . . . ?
C4 C5 C6 C7 -60.7(13) . . . . ?
N1 C2 C7 C6 69.7(12) . . . . ?
C3 C2 C7 C6 -47.4(18) . . . . ?
C10 C2 C7 C6 -172.2(12) . . . . ?
C5 C6 C7 C2 54.5(16) . . . . ?
C4 C5 C8 C12 -169.1(14) . . . . ?
C6 C5 C8 C12 -45.7(18) . . . . ?
C4 C5 C8 N2 -48.3(15) . . . . ?
C6 C5 C8 N2 75.1(13) . . . . ?
C4 C5 C8 C11 67.3(17) . . . . ?
C6 C5 C8 C11 -169.2(11) . . . . ?
C9 N2 C8 C5 -94(7) . . . . ?
C9 N2 C8 C12 31(8) . . . . ?
C9 N2 C8 C11 146(7) . . . . ?
C8 N2 C9 Pd 71(9) . . . . ?
C1 Pd C9 N2 -26(8) 2_566 . . . ?
C13 Pd C9 N2 -74(4) 2_566 . . . ?
C21 Pd C9 N2 104(4) . . . . ?
C14 N3 C13 Pd 144(12) . . . 2_566 ?
C13 N3 C14 C19 168(14) . . . . ?
C13 N3 C14 C15 -71(14) . . . . ?
C13 N3 C14 C22 46(15) . . . . ?
C21 N4 C20 C17 -24(28) . . . . ?
C21 N4 C20 C24 97(27) . . . . ?
C21 N4 C20 C23 -146(27) . . . . ?
N3 C14 C15 C16 -70.2(14) . . . . ?
C19 C14 C15 C16 48(2) . . . . ?
C22 C14 C15 C16 174.3(14) . . . . ?
C14 C15 C16 C17 -55(2) . . . . ?
N4 C20 C17 C16 -67.4(15) . . . . ?
C24 C20 C17 C16 173.8(15) . . . . ?
C23 C20 C17 C16 48(2) . . . . ?
N4 C20 C17 C18 57.8(13) . . . . ?
C24 C20 C17 C18 -61.0(18) . . . . ?
C23 C20 C17 C18 173.5(13) . . . . ?
C15 C16 C17 C20 -170.1(14) . . . . ?
C15 C16 C17 C18 62.7(17) . . . . ?
C20 C17 C18 C19 167.9(12) . . . . ?
C16 C17 C18 C19 -62.7(14) . . . . ?
N3 C14 C19 C18 67.4(13) . . . . ?
C15 C14 C19 C18 -49.6(19) . . . . ?
C22 C14 C19 C18 -174.3(13) . . . . ?
C17 C18 C19 C14 57.1(16) . . . . ?
C20 N4 C21 Pd 52(29) . . . . ?
C1 Pd C21 N4 67(4) 2_566 . . . ?
C13 Pd C21 N4 19(7) 2_566 . . . ?
C9 Pd C21 N4 -110(4) . . . . ?
C31 C25 C26 C27 179.0(7) . . . . ?
C30 C25 C26 C27 -0.2(10) . . . . ?
C25 C26 C27 C28 1.1(11) . . . . ?
C26 C27 C28 C34 -177.9(7) . . . . ?
C26 C27 C28 C29 -1.1(10) . . . . ?
C34 C28 C29 C30 177.1(7) . . . . ?
C27 C28 C29 C30 0.2(10) . . . . ?
C28 C29 C30 C25 0.7(11) . . . . ?
C31 C25 C30 C29 -179.9(7) . . . . ?
C26 C25 C30 C29 -0.7(10) . . . . ?
C26 C25 C31 C33 -0.5(11) . . . . ?
C30 C25 C31 C33 178.6(7) . . . . ?
C26 C25 C31 C32 -178.5(7) . . . . ?
C30 C25 C31 C32 0.6(11) . . . . ?
C25 C31 C32 N5 148(60) . . . . ?
C33 C31 C32 N5 -30(61) . . . . ?
C25 C31 C33 N6 -19(58) . . . . ?
C32 C31 C33 N6 159(57) . . . . ?
C27 C28 C34 C36 178.8(7) . . . . ?
C29 C28 C34 C36 2.1(11) . . . . ?
C27 C28 C34 C35 -0.1(10) . . . . ?
C29 C28 C34 C35 -176.8(7) . . . . ?
C28 C34 C35 N8 162(38) . . . . ?
C36 C34 C35 N8 -17(38) . . . . ?
C28 C34 C36 N7 173(20) . . . . ?
C35 C34 C36 N7 -8(20) . . . . ?
C40 C37 C38 C39 -180.0(7) . . . . ?
C39 C37 C38 C39 0.5(12) 2_577 . . . ?
C37 C38 C39 C37 -0.6(12) . . . 2_577 ?
C38 C37 C40 C41 0.8(11) . . . . ?
C39 C37 C40 C41 -179.7(7) 2_577 . . . ?
C38 C37 C40 C42 -179.3(7) . . . . ?
C39 C37 C40 C42 0.2(11) 2_577 . . . ?
C37 C40 C41 N9 157(17) . . . . ?
C42 C40 C41 N9 -23(18) . . . . ?
C37 C40 C42 N10 -2(87) . . . . ?
C41 C40 C42 N10 178(100) . . . . ?
C45 C43 C44 C45 1.7(11) . . . 2_667 ?
C46 C43 C44 C45 -174.7(7) . . . 2_667 ?
C46 C43 C45 C44 174.7(7) . . . 2_667 ?
C44 C43 C45 C44 -1.7(12) . . . 2_667 ?
C45 C43 C46 C47 -174.7(7) . . . . ?
C44 C43 C46 C47 1.5(11) . . . . ?
C45 C43 C46 C48 -1.8(11) . . . . ?
C44 C43 C46 C48 174.4(7) . . . . ?
C48 C46 C47 N12 177(100) . . . . ?
C43 C46 C47 N12 -9(25) . . . . ?
C47 C46 C48 N11 146(22) . . . . ?
C43 C46 C48 N11 -27(23) . . . . ?
